data_2206340
loop_
_publ_author_name
'Khoo, Teng-Jin'
'Cowley, Andrew R.'
'Watkin, David J.'
'Crouse, Karen A.'
'Tarafder, M. T. H.'

_publ_section_title
;
 Benzyl <i>N</i>-[1-(furan-2-yl)ethylidene]hydrazinecarbodithioate
;
_journal_coeditor_code BH6010
_journal_issue 8
_journal_name_full 'Acta Crystallographica Section E'
_journal_page_first o2441
_journal_page_last o2443
_journal_paper_doi 10.1107/S1600536805020969
_journal_volume 61
_journal_year 2005
_chemical_formula_iupac 'C14 H14 N2 O1 S2'
_chemical_formula_moiety 'C14 H14 N2 O1 S2'
_chemical_formula_sum 'C14 H14 N2 O S2'
_chemical_formula_weight 290.41
_chemical_melting_point 406
_chemical_name_systematic
;
Benzyl N-[1-(furan-2-yl)ethylidene]hydrazinecarbodithioate
;
_space_group_IT_number 14
_symmetry_cell_setting monoclinic
_symmetry_space_group_name_Hall '-P 2ybc'
_symmetry_space_group_name_H-M 'P 1 21/c 1'
_atom_sites_solution_hydrogens geom
_atom_sites_solution_primary direct
_atom_sites_solution_secondary difmap
_audit_creation_method CRYSTALS_ver_12.80
_cell_angle_alpha 90
_cell_angle_beta 109.0305(9)
_cell_angle_gamma 90
_cell_formula_units_Z 4
_cell_length_a 4.73470(10)
_cell_length_b 32.6510(7)
_cell_length_c 9.3959(2)
_cell_measurement_reflns_used 2559
_cell_measurement_temperature 150
_cell_measurement_theta_max 27
_cell_measurement_theta_min 5
_cell_volume 1373.15(5)
_computing_cell_refinement 'DENZO and SCALEPACK (Otwinowski & Minor, 1997)'
_computing_data_collection 'COLLECT (Nonius, 2001)'
_computing_data_reduction 'DENZO and SCALEPACK'
_computing_molecular_graphics 'CAMERON (Watkin <i>et al.</i>, 1996)'
_computing_publication_material CRYSTALS
_computing_structure_refinement 'CRYSTALS (Betteridge <i>et al.</i>, 2003)'
_computing_structure_solution 'SIR92 (Altomare <i>et al.</i>, 1994)'
_diffrn_ambient_temperature 150
_diffrn_measured_fraction_theta_full 0.982
_diffrn_measured_fraction_theta_max 0.969
_diffrn_measurement_device_type 'Nonius KappaCCD area-detector'
_diffrn_measurement_method \w
_diffrn_radiation_monochromator graphite
_diffrn_radiation_type 'Mo K\a'
_diffrn_radiation_wavelength 0.71073
_diffrn_reflns_av_R_equivalents 0.019
_diffrn_reflns_limit_h_max 6
_diffrn_reflns_limit_h_min -6
_diffrn_reflns_limit_k_max 42
_diffrn_reflns_limit_k_min -38
_diffrn_reflns_limit_l_max 12
_diffrn_reflns_limit_l_min -12
_diffrn_reflns_number 5121
_diffrn_reflns_theta_full 25.571
_diffrn_reflns_theta_max 27.496
_diffrn_reflns_theta_min 5.195
_diffrn_standards_number 0
_exptl_absorpt_coefficient_mu 0.380
_exptl_absorpt_correction_T_max 0.89
_exptl_absorpt_correction_T_min 0.89
_exptl_absorpt_correction_type multi-scan
_exptl_absorpt_process_details '(DENZO and SCALEPACK; Otwinowski & Minor, 1997)'
_exptl_crystal_colour yellow
_exptl_crystal_density_diffrn 1.405
_exptl_crystal_description block
_exptl_crystal_F_000 608
_exptl_crystal_size_max 0.40
_exptl_crystal_size_mid 0.30
_exptl_crystal_size_min 0.30
_refine_diff_density_max 0.37
_refine_diff_density_min -0.27
_refine_ls_extinction_method none
_refine_ls_goodness_of_fit_ref 1.0890
_refine_ls_hydrogen_treatment constr
_refine_ls_matrix_type full
_refine_ls_number_parameters 208
_refine_ls_number_reflns 2036
_refine_ls_number_restraints 0
_refine_ls_R_factor_all 0.0666
_refine_ls_R_factor_gt 0.0393
_refine_ls_shift/su_max 0.000357
_refine_ls_structure_factor_coef F
_refine_ls_weighting_details
;
Chebychev polynomial, with A~i~ coefficients 1.29, 0.798, 1.02
;
_refine_ls_weighting_scheme calc
_refine_ls_wR_factor_all 0.0571
_refine_ls_wR_factor_gt 0.0467
_refine_ls_wR_factor_ref 0.0467
_reflns_number_gt 2036
_reflns_number_total 3055
_reflns_threshold_expression I>3\s(I)
_cod_data_source_file bh6010.cif
_cod_data_source_block I
_cod_original_sg_symbol_H-M 'P 21/c'
_cod_original_formula_sum 'C14 H14 N2 O1 S2'
_cod_database_code 2206340
_cod_database_fobs_code 2206340

loop_
_symmetry_equiv_pos_as_xyz
x,y,z
-x,-y,-z
-x,y+1/2,-z+1/2
x,-y+1/2,z+1/2

loop_
_atom_site_label
_atom_site_fract_x
_atom_site_fract_y
_atom_site_fract_z
_atom_site_U_iso_or_equiv
_atom_site_adp_type
_atom_site_occupancy
_atom_site_disorder_assembly
_atom_site_disorder_group
_atom_site_type_symbol
C1 0.4734(5) 0.27775(7) 0.3069(2) 0.0290 Uani 1.0000 . . C
C2 0.3756(10) 0.25222(14) 0.1810(5) 0.0299 Uani 0.5079 1 1 C
C3 0.3952(9) 0.20941(13) 0.1950(4) 0.0249 Uani 0.5079 1 1 C
C4 0.6012(10) 0.25859(14) 0.4492(5) 0.0306 Uani 0.5079 1 1 C
C5 0.6238(10) 0.21637(13) 0.4617(5) 0.0275 Uani 0.5079 1 1 C
C6 0.7425(10) 0.26000(13) 0.3674(5) 0.0283 Uani 0.4921 1 2 C
C7 0.7646(10) 0.21747(13) 0.3807(4) 0.0248 Uani 0.4921 1 2 C
C8 0.2116(10) 0.25508(14) 0.2590(5) 0.0263 Uani 0.4921 1 2 C
C9 0.2317(10) 0.21287(14) 0.2720(5) 0.0272 Uani 0.4921 1 2 C
C10 0.5141(4) 0.19259(6) 0.3337(2) 0.0232 Uani 1.0000 . . C
C11 0.5367(5) 0.14628(6) 0.3472(2) 0.0267 Uani 1.0000 . . C
C12 0.4384(5) 0.07792(6) 0.4993(2) 0.0246 Uani 1.0000 . . C
C13 0.1442(5) 0.06134(6) 0.7908(2) 0.0265 Uani 1.0000 . . C
C14 0.1635(7) 0.01591(7) 0.8110(3) 0.0443 Uani 1.0000 . . C
C15 0.0181(5) 0.08592(6) 0.8846(2) 0.0253 Uani 1.0000 . . C
C16 -0.0427(5) 0.12595(7) 0.8912(2) 0.0291 Uani 1.0000 . . C
C17 -0.1686(5) 0.13048(7) 1.0087(3) 0.0302 Uani 1.0000 . . C
C18 -0.1758(6) 0.09333(7) 1.0655(3) 0.0348 Uani 1.0000 . . C
N1 0.3493(4) 0.05880(5) 0.6039(2) 0.0267 Uani 1.0000 . . N
N2 0.2315(4) 0.08155(6) 0.69490(19) 0.0261 Uani 1.0000 . . N
O1 -0.0656(4) 0.06489(5) 0.99101(19) 0.0371 Uani 1.0000 . . O
S1 0.39774(13) 0.131167(15) 0.49885(6) 0.0269 Uani 1.0000 . . S
S2 0.57251(14) 0.051604(17) 0.38374(7) 0.0331 Uani 1.0000 . . S
H1 0.4624 0.3071 0.2978 0.0439 Uiso 1.0000 . . H
H2 0.4164 0.1338 0.2560 0.0358 Uiso 1.0000 . . H
H3 0.3655 0.0330 0.6123 0.0360 Uiso 1.0000 . . H
H4 0.3649 0.0066 0.8272 0.0867 Uiso 1.0000 . . H
H6 0.1066 0.0078 0.8963 0.0868 Uiso 1.0000 . . H
H9 -0.2466 0.0872 1.1437 0.0520 Uiso 1.0000 . . H
H82 0.0317 0.0027 0.7226 0.0868 Uiso 1.0000 . . H
H83 -0.2339 0.1546 1.0406 0.0412 Uiso 1.0000 . . H
H84 0.7390 0.1380 0.3682 0.0359 Uiso 1.0000 . . H
H85 -0.0078 0.1467 0.8314 0.0400 Uiso 1.0000 . . H
H61 0.9266 0.2773 0.4029 0.0284 Uiso 0.4921 1 2 H
H71 0.9660 0.2046 0.4253 0.0250 Uiso 0.4921 1 2 H
H41 0.6761 0.2759 0.5418 0.0329 Uiso 0.5079 1 1 H
H51 0.7184 0.2032 0.5622 0.0281 Uiso 0.5079 1 1 H
H81 0.0133 0.2689 0.2162 0.0266 Uiso 0.4921 1 2 H
H91 0.0448 0.1961 0.2374 0.0281 Uiso 0.4921 1 2 H
H21 0.2897 0.2647 0.0788 0.0293 Uiso 0.5079 1 1 H
H31 0.3225 0.1916 0.1038 0.0256 Uiso 0.5079 1 1 H

loop_
_atom_site_aniso_label
_atom_site_aniso_U_11
_atom_site_aniso_U_22
_atom_site_aniso_U_33
_atom_site_aniso_U_12
_atom_site_aniso_U_13
_atom_site_aniso_U_23
C1 0.0354(12) 0.0245(10) 0.0300(10) -0.0012(8) 0.0148(9) 0.0016(8)
C2 0.030(2) 0.033(2) 0.025(2) 0.0038(17) 0.0062(17) 0.0059(16)
C3 0.026(2) 0.029(2) 0.0213(18) -0.0073(16) 0.0103(15) -0.0039(16)
C4 0.040(2) 0.029(2) 0.030(2) -0.0112(18) 0.0206(19) -0.0068(17)
C5 0.032(2) 0.032(2) 0.0207(18) -0.0029(17) 0.0105(16) 0.0044(16)
C6 0.034(2) 0.023(2) 0.028(2) -0.0084(18) 0.0102(18) 0.0001(17)
C7 0.025(2) 0.031(2) 0.0196(18) -0.0014(16) 0.0079(15) -0.0007(16)
C8 0.027(2) 0.031(2) 0.0225(19) 0.0066(17) 0.0090(16) -0.0020(16)
C9 0.026(2) 0.033(2) 0.025(2) -0.0009(17) 0.0117(16) -0.0018(17)
C10 0.0228(10) 0.0281(10) 0.0230(10) -0.0006(7) 0.0132(8) 0.0014(8)
C11 0.0317(11) 0.0266(10) 0.0276(10) -0.0033(8) 0.0175(8) -0.0001(8)
C12 0.0284(11) 0.0253(10) 0.0221(9) -0.0007(8) 0.0111(8) -0.0004(8)
C13 0.0341(11) 0.0220(10) 0.0278(10) 0.0005(8) 0.0162(9) 0.0014(8)
C14 0.079(2) 0.0241(10) 0.0492(14) 0.0063(12) 0.0478(15) 0.0040(11)
C15 0.0305(11) 0.0251(10) 0.0255(10) -0.0008(8) 0.0163(8) 0.0018(8)
C16 0.0389(12) 0.0242(10) 0.0286(11) -0.0002(9) 0.0173(9) 0.0014(8)
C17 0.0349(12) 0.0282(11) 0.0321(11) 0.0003(9) 0.0171(9) -0.0071(9)
C18 0.0500(15) 0.0332(12) 0.0324(12) 0.0014(10) 0.0286(11) -0.0040(9)
N1 0.0387(10) 0.0211(8) 0.0262(9) 0.0006(7) 0.0187(8) 0.0002(7)
N2 0.0316(10) 0.0261(9) 0.0254(9) 0.0016(7) 0.0160(8) -0.0013(7)
O1 0.0643(12) 0.0247(7) 0.0383(9) 0.0020(8) 0.0387(8) 0.0028(7)
S1 0.0364(3) 0.0234(3) 0.0279(3) 0.0033(2) 0.0199(2) 0.0022(2)
S2 0.0526(4) 0.0242(3) 0.0346(3) -0.0005(2) 0.0310(3) -0.0020(2)

loop_
_atom_type_symbol
_atom_type_scat_dispersion_real
_atom_type_scat_dispersion_imag
_atom_type_scat_source
C 0.0033 0.0016 'International Tables Vol C 4.2.6.8 and 6.1.1.4'
H 0.0000 0.0000 'International Tables Vol C 4.2.6.8 and 6.1.1.4'
S 0.1246 0.1234 'International Tables Vol C 4.2.6.8 and 6.1.1.4'
O 0.0106 0.0060 'International Tables Vol C 4.2.6.8 and 6.1.1.4'
N 0.0061 0.0033 'International Tables Vol C 4.2.6.8 and 6.1.1.4'

loop_
_geom_angle_atom_site_label_1
_geom_angle_atom_site_label_2
_geom_angle_atom_site_label_3
_geom_angle
_geom_angle_publ_flag
C2 C1 C4 117.1(3) no
C2 C1 H1 121.8 no
C4 C1 H1 121.1 no
C6 C1 C8 122.0(3) no
C6 C1 H1 118.9 no
C8 C1 H1 119.1 no
C1 C2 C3 121.4(4) no
C1 C2 H21 119.3 no
C3 C2 H21 119.3 no
C2 C3 C10 119.1(3) no
C2 C3 H31 120.4 no
C10 C3 H31 120.4 no
C1 C4 C5 121.0(4) no
C1 C4 H41 119.5 no
C5 C4 H41 119.5 no
C4 C5 C10 119.2(4) no
C4 C5 H51 120.4 no
C10 C5 H51 120.4 no
C1 C6 C7 120.0(4) no
C1 C6 H61 120.0 no
C7 C6 H61 120.0 no
C6 C7 C10 121.6(4) no
C6 C7 H71 119.2 no
C10 C7 H71 119.2 no
C1 C8 C9 118.3(4) no
C1 C8 H81 120.8 no
C9 C8 H81 120.8 no
C8 C9 C10 121.6(4) no
C8 C9 H91 119.2 no
C10 C9 H91 119.2 no
C5 C10 C3 122.0(3) no
C5 C10 C11 119.4(2) no
C3 C10 C11 118.7(2) no
C9 C10 C7 116.5(3) no
C9 C10 C11 121.7(2) no
C7 C10 C11 121.8(2) no
C10 C11 S1 107.55(14) no
C10 C11 H2 110.2 no
S1 C11 H2 109.0 no
C10 C11 H84 109.8 no
S1 C11 H84 110.9 no
H2 C11 H84 109.4 no
N1 C12 S1 113.77(15) yes
N1 C12 S2 121.00(16) yes
S1 C12 S2 125.22(12) yes
C14 C13 C15 119.37(18) no
C14 C13 N2 125.2(2) yes
C15 C13 N2 115.42(18) yes
C13 C14 H4 110.4 no
C13 C14 H6 110.8 no
H4 C14 H6 108.3 no
C13 C14 H82 109.8 no
H4 C14 H82 109.0 no
H6 C14 H82 108.5 no
C13 C15 C16 134.45(19) no
C13 C15 O1 115.96(18) no
C16 C15 O1 109.58(18) no
C15 C16 C17 106.70(19) no
C15 C16 H85 126.7 no
C17 C16 H85 126.6 no
C16 C17 C18 106.75(19) no
C16 C17 H83 127.3 no
C18 C17 H83 126.0 no
C17 C18 O1 110.56(19) no
C17 C18 H9 125.5 no
O1 C18 H9 124.0 no
C12 N1 N2 119.35(17) yes
C12 N1 H3 119.4 yes
N2 N1 H3 121.3 no
N1 N2 C13 116.37(18) yes
C15 O1 C18 106.40(16) yes
C11 S1 C12 101.75(10) yes

loop_
_geom_bond_atom_site_label_1
_geom_bond_atom_site_label_2
_geom_bond_distance
_geom_bond_publ_flag
C1 C2 1.397(5) no
C1 C4 1.421(5) no
C1 H1 0.961 no
C1 C6 1.345(5) no
C1 C8 1.387(5) no
C1 H1 0.961 no
C2 C3 1.404(6) no
C2 H21 1.000 no
C3 C10 1.356(5) no
C3 H31 1.000 no
C4 C5 1.385(6) no
C4 H41 1.000 no
C5 C10 1.383(5) no
C5 H51 1.000 no
C6 C7 1.395(6) no
C6 H61 1.000 no
C7 C10 1.386(5) no
C7 H71 1.000 no
C8 C9 1.384(6) no
C8 H81 1.000 no
C9 C10 1.434(5) no
C9 H91 1.000 no
C10 C11 1.518(3) no
C10 C11 1.518(3) no
C11 S1 1.822(2) no
C11 H2 0.951 no
C11 H84 0.952 no
C12 N1 1.343(3) yes
C12 S1 1.749(2) yes
C12 S2 1.664(2) yes
C13 C14 1.494(3) no
C13 C15 1.456(3) no
C13 N2 1.289(3) yes
C14 H4 0.964 no
C14 H6 0.962 no
C14 H82 0.962 no
C15 C16 1.344(3) yes
C15 O1 1.374(2) yes
C16 C17 1.423(3) yes
C16 H85 0.928 no
C17 C18 1.330(3) yes
C17 H83 0.930 no
C18 O1 1.364(3) yes
C18 H9 0.924 no
N1 N2 1.381(2) yes
N1 H3 0.848 no
